data_7151445
loop_
_publ_author_name
'Spiniello, Marisa'
'White, Jonathan M.'

_publ_section_title
;
 Low-temperature X-ray structural studies of the ester and ether
 derivatives of cis- and trans-4-tert-butyl cyclohexanol and
 2-adamantanol: application of the variable oxygen probe to determine
 the relative ?-donor ability of C?H and C?C bonds
;
_journal_issue 17
_journal_name_full 'Organic &amp;  Biomolecular Chemistry'
_journal_page_first 3094
_journal_paper_doi 10.1039/b303453d
_journal_volume 1
_journal_year 2003
_chemical_formula_sum 'C17 H22 Cl N O4'
_chemical_formula_weight 339.81
_chemical_name_systematic
;
?
;
_space_group_IT_number 14
_symmetry_cell_setting monoclinic
_symmetry_space_group_name_Hall '-P 2yn'
_symmetry_space_group_name_H-M 'P 1 21/n 1'
_atom_sites_solution_hydrogens geom
_atom_sites_solution_primary direct
_atom_sites_solution_secondary difmap
_audit_creation_method SHELXL-97
_cell_angle_alpha 90.00
_cell_angle_beta 107.5550(10)
_cell_angle_gamma 90.00
_cell_formula_units_Z 4
_cell_length_a 6.9757(3)
_cell_length_b 36.6182(8)
_cell_length_c 7.0342(2)
_cell_measurement_reflns_used 25460
_cell_measurement_temperature 130.0(2)
_cell_volume 1713.12(10)
_computing_data_collection 'Collect (Nonius BV, 1997-2000)'
_computing_structure_refinement 'SHELXL-97 (Sheldrick, 1997)'
_diffrn_ambient_temperature 130.0(2)
_diffrn_detector_area_resol_mean 9
_diffrn_measured_fraction_theta_full 0.946
_diffrn_measured_fraction_theta_max 0.946
_diffrn_measurement_device '95mm CCD camera on \k-goniostat'
_diffrn_measurement_device_type KappaCCD
_diffrn_measurement_method CCD
_diffrn_radiation_monochromator 'horizonally mounted graphite crystal'
_diffrn_radiation_source 'fine-focus sealed tube'
_diffrn_radiation_type MoK\a
_diffrn_radiation_wavelength 0.71069
_diffrn_reflns_av_R_equivalents 0.0546
_diffrn_reflns_av_sigmaI/netI 0.0624
_diffrn_reflns_limit_h_max 8
_diffrn_reflns_limit_h_min -8
_diffrn_reflns_limit_k_max 43
_diffrn_reflns_limit_k_min -43
_diffrn_reflns_limit_l_max 8
_diffrn_reflns_limit_l_min -7
_diffrn_reflns_number 10738
_diffrn_reflns_theta_full 25.00
_diffrn_reflns_theta_max 25.00
_diffrn_reflns_theta_min 3.34
_exptl_absorpt_coefficient_mu 0.242
_exptl_crystal_colour colourless
_exptl_crystal_density_diffrn 1.318
_exptl_crystal_density_method 'not measured'
_exptl_crystal_description slab
_exptl_crystal_F_000 720
_exptl_crystal_size_max 0.2
_exptl_crystal_size_mid 0.2
_exptl_crystal_size_min 0.1
_refine_diff_density_max 0.224
_refine_diff_density_min -0.223
_refine_diff_density_rms 0.046
_refine_ls_extinction_method none
_refine_ls_goodness_of_fit_ref 1.042
_refine_ls_hydrogen_treatment mixed
_refine_ls_matrix_type full
_refine_ls_number_parameters 208
_refine_ls_number_reflns 2860
_refine_ls_number_restraints 0
_refine_ls_restrained_S_all 1.042
_refine_ls_R_factor_all 0.0770
_refine_ls_R_factor_gt 0.0417
_refine_ls_shift/su_max 0.002
_refine_ls_shift/su_mean 0.000
_refine_ls_structure_factor_coef Fsqd
_refine_ls_weighting_details 'calc w=1/[\s^2^(Fo^2^)+(0.0412P)^2^+0.0407P] where P=(Fo^2^+2Fc^2^)/3'
_refine_ls_weighting_scheme calc
_refine_ls_wR_factor_gt 0.0865
_refine_ls_wR_factor_ref 0.0947
_reflns_number_gt 1991
_reflns_number_total 2860
_reflns_threshold_expression >2sigma(I)
_cod_data_source_file b303453d.txt
_cod_data_source_block compound4h
_cod_original_sg_symbol_H-M P21/n
_cod_database_code 7151445

loop_
_symmetry_equiv_pos_as_xyz
'x, y, z'
'-x+1/2, y+1/2, -z+1/2'
'-x, -y, -z'
'x-1/2, -y-1/2, z-1/2'

loop_
_atom_site_label
_atom_site_type_symbol
_atom_site_fract_x
_atom_site_fract_y
_atom_site_fract_z
_atom_site_U_iso_or_equiv
_atom_site_adp_type
_atom_site_occupancy
_atom_site_symmetry_multiplicity
_atom_site_calc_flag
_atom_site_refinement_flags
_atom_site_disorder_assembly
_atom_site_disorder_group
C1 C 0.1205(3) -0.12455(6) 0.5856(3) 0.0300(5) Uani 1 1 d . . .
H1 H -0.0012 -0.1167 0.4765 0.036 Uiso 1 1 calc R . .
C2 C 0.2394(3) -0.15216(6) 0.5072(3) 0.0327(6) Uani 1 1 d . . .
H2A H 0.2887 -0.1404 0.4040 0.039 Uiso 1 1 calc R . .
H2B H 0.1496 -0.1725 0.4434 0.039 Uiso 1 1 calc R . .
C3 C 0.4177(3) -0.16739(6) 0.6708(3) 0.0291(5) Uani 1 1 d . . .
H3A H 0.5160 -0.1476 0.7234 0.035 Uiso 1 1 calc R . .
H3B H 0.4850 -0.1864 0.6136 0.035 Uiso 1 1 calc R . .
C4 C 0.3529(3) -0.18393(6) 0.8424(3) 0.0267(5) Uani 1 1 d . . .
H4 H 0.2529 -0.2034 0.7815 0.032 Uiso 1 1 calc R . .
C5 C 0.2388(3) -0.15516(6) 0.9230(3) 0.0311(5) Uani 1 1 d . . .
H5A H 0.3318 -0.1350 0.9840 0.037 Uiso 1 1 calc R . .
H5B H 0.1906 -0.1663 1.0285 0.037 Uiso 1 1 calc R . .
C6 C 0.0593(3) -0.13958(6) 0.7602(3) 0.0325(6) Uani 1 1 d . . .
H6A H -0.0424 -0.1590 0.7118 0.039 Uiso 1 1 calc R . .
H6B H -0.0031 -0.1198 0.8174 0.039 Uiso 1 1 calc R . .
C7 C 0.5263(3) -0.20321(6) 1.0053(3) 0.0321(6) Uani 1 1 d . . .
C8 C 0.6818(4) -0.17579(7) 1.1244(4) 0.0525(7) Uani 1 1 d . . .
H8A H 0.6151 -0.1575 1.1845 0.079 Uiso 1 1 calc R . .
H8B H 0.7459 -0.1636 1.0353 0.079 Uiso 1 1 calc R . .
H8C H 0.7841 -0.1886 1.2297 0.079 Uiso 1 1 calc R . .
C9 C 0.6314(4) -0.23113(7) 0.9103(3) 0.0447(7) Uani 1 1 d . . .
H9A H 0.5323 -0.2486 0.8321 0.067 Uiso 1 1 calc R . .
H9B H 0.7334 -0.2442 1.0150 0.067 Uiso 1 1 calc R . .
H9C H 0.6959 -0.2186 0.8228 0.067 Uiso 1 1 calc R . .
C10 C 0.4366(4) -0.22384(7) 1.1491(4) 0.0513(7) Uani 1 1 d . . .
H10A H 0.3669 -0.2066 1.2116 0.077 Uiso 1 1 calc R . .
H10B H 0.5448 -0.2359 1.2523 0.077 Uiso 1 1 calc R . .
H10C H 0.3411 -0.2422 1.0749 0.077 Uiso 1 1 calc R . .
C11 C 0.1780(3) -0.06046(6) 0.6520(3) 0.0248(5) Uani 1 1 d . . .
C12 C 0.3361(3) -0.03180(6) 0.7033(3) 0.0226(5) Uani 1 1 d . . .
C13 C 0.2788(3) 0.00446(6) 0.7147(3) 0.0231(5) Uani 1 1 d . . .
H13 H 0.1420 0.0104 0.6974 0.028 Uiso 1 1 calc R . .
C14 C 0.4220(3) 0.03158(6) 0.7510(3) 0.0225(5) Uani 1 1 d . . .
C15 C 0.6244(3) 0.02350(6) 0.7836(3) 0.0244(5) Uani 1 1 d . . .
C16 C 0.6816(3) -0.01239(6) 0.7762(3) 0.0278(5) Uani 1 1 d . . .
H16 H 0.8196 -0.0182 0.8006 0.033 Uiso 1 1 calc R . .
C17 C 0.5387(3) -0.04007(6) 0.7334(3) 0.0265(5) Uani 1 1 d . . .
H17 H 0.5788 -0.0646 0.7245 0.032 Uiso 1 1 calc R . .
N1 N 0.3542(3) 0.06959(5) 0.7486(3) 0.0275(4) Uani 1 1 d . . .
O1 O 0.2572(2) -0.09358(4) 0.6530(2) 0.0284(4) Uani 1 1 d . . .
O2 O -0.0009(2) -0.05414(4) 0.6107(2) 0.0301(4) Uani 1 1 d . . .
O3 O 0.2371(2) 0.07688(4) 0.8439(2) 0.0340(4) Uani 1 1 d . . .
O4 O 0.4141(2) 0.09179(4) 0.6487(2) 0.0368(4) Uani 1 1 d . . .
Cl1 Cl 0.80951(8) 0.056615(16) 0.84170(8) 0.03503(19) Uani 1 1 d . . .

loop_
_atom_site_aniso_label
_atom_site_aniso_U_11
_atom_site_aniso_U_22
_atom_site_aniso_U_33
_atom_site_aniso_U_23
_atom_site_aniso_U_13
_atom_site_aniso_U_12
C1 0.0289(12) 0.0244(14) 0.0309(13) -0.0015(11) 0.0001(10) 0.0013(10)
C2 0.0433(14) 0.0271(14) 0.0271(13) -0.0007(11) 0.0097(10) 0.0037(11)
C3 0.0339(13) 0.0245(13) 0.0311(13) 0.0002(11) 0.0129(10) 0.0055(10)
C4 0.0297(12) 0.0195(13) 0.0283(12) -0.0029(10) 0.0049(9) -0.0032(9)
C5 0.0374(13) 0.0256(13) 0.0328(13) 0.0023(11) 0.0145(10) 0.0005(11)
C6 0.0297(13) 0.0255(14) 0.0431(14) -0.0010(12) 0.0124(11) 0.0024(10)
C7 0.0376(13) 0.0255(13) 0.0304(13) 0.0014(11) 0.0060(10) 0.0040(11)
C8 0.0456(16) 0.0382(17) 0.0553(17) -0.0042(14) -0.0126(13) 0.0058(13)
C9 0.0487(16) 0.0373(16) 0.0417(15) 0.0022(12) 0.0040(12) 0.0168(12)
C10 0.0646(19) 0.0483(18) 0.0398(15) 0.0159(13) 0.0140(13) 0.0150(14)
C11 0.0306(13) 0.0255(14) 0.0177(11) 0.0008(10) 0.0065(9) 0.0075(11)
C12 0.0271(12) 0.0242(13) 0.0165(11) 0.0002(10) 0.0064(9) 0.0031(10)
C13 0.0244(11) 0.0284(14) 0.0173(11) 0.0019(10) 0.0075(9) 0.0045(10)
C14 0.0265(12) 0.0216(12) 0.0199(12) 0.0018(10) 0.0076(9) 0.0034(10)
C15 0.0262(12) 0.0311(14) 0.0159(11) -0.0015(10) 0.0062(9) -0.0035(10)
C16 0.0253(12) 0.0358(15) 0.0230(12) -0.0002(11) 0.0083(9) 0.0039(10)
C17 0.0325(13) 0.0275(14) 0.0206(12) -0.0005(10) 0.0094(9) 0.0051(10)
N1 0.0264(10) 0.0268(12) 0.0270(11) -0.0026(10) 0.0046(8) -0.0019(9)
O1 0.0283(8) 0.0196(9) 0.0359(9) 0.0002(7) 0.0077(7) 0.0026(7)
O2 0.0266(9) 0.0265(9) 0.0351(9) -0.0013(7) 0.0064(7) 0.0035(7)
O3 0.0328(9) 0.0343(10) 0.0381(9) -0.0032(8) 0.0156(7) 0.0042(7)
O4 0.0413(10) 0.0272(10) 0.0443(10) 0.0058(8) 0.0166(8) -0.0040(8)
Cl1 0.0274(3) 0.0401(4) 0.0367(4) -0.0024(3) 0.0082(2) -0.0066(3)

loop_
_atom_type_symbol
_atom_type_description
_atom_type_scat_dispersion_real
_atom_type_scat_dispersion_imag
_atom_type_scat_source
C C 0.0033 0.0016 'International Tables Vol C Tables 4.2.6.8 and 6.1.1.4'
H H 0.0000 0.0000 'International Tables Vol C Tables 4.2.6.8 and 6.1.1.4'
N N 0.0061 0.0033 'International Tables Vol C Tables 4.2.6.8 and 6.1.1.4'
O O 0.0106 0.0060 'International Tables Vol C Tables 4.2.6.8 and 6.1.1.4'
Cl Cl 0.1484 0.1585 'International Tables Vol C Tables 4.2.6.8 and 6.1.1.4'

loop_
_geom_angle_atom_site_label_1
_geom_angle_atom_site_label_2
_geom_angle_atom_site_label_3
_geom_angle
_geom_angle_site_symmetry_1
_geom_angle_site_symmetry_3
_geom_angle_publ_flag
O1 C1 C2 105.08(17) . . ?
O1 C1 C6 109.45(16) . . ?
C2 C1 C6 111.76(18) . . ?
O1 C1 H1 110.1 . . ?
C2 C1 H1 110.1 . . ?
C6 C1 H1 110.1 . . ?
C1 C2 C3 112.45(18) . . ?
C1 C2 H2A 109.1 . . ?
C3 C2 H2A 109.1 . . ?
C1 C2 H2B 109.1 . . ?
C3 C2 H2B 109.1 . . ?
H2A C2 H2B 107.8 . . ?
C2 C3 C4 111.78(17) . . ?
C2 C3 H3A 109.3 . . ?
C4 C3 H3A 109.3 . . ?
C2 C3 H3B 109.3 . . ?
C4 C3 H3B 109.3 . . ?
H3A C3 H3B 107.9 . . ?
C5 C4 C3 109.24(17) . . ?
C5 C4 C7 114.47(16) . . ?
C3 C4 C7 114.10(17) . . ?
C5 C4 H4 106.1 . . ?
C3 C4 H4 106.1 . . ?
C7 C4 H4 106.1 . . ?
C4 C5 C6 112.30(18) . . ?
C4 C5 H5A 109.1 . . ?
C6 C5 H5A 109.1 . . ?
C4 C5 H5B 109.1 . . ?
C6 C5 H5B 109.1 . . ?
H5A C5 H5B 107.9 . . ?
C1 C6 C5 111.98(17) . . ?
C1 C6 H6A 109.2 . . ?
C5 C6 H6A 109.2 . . ?
C1 C6 H6B 109.2 . . ?
C5 C6 H6B 109.2 . . ?
H6A C6 H6B 107.9 . . ?
C9 C7 C8 108.99(19) . . ?
C9 C7 C10 107.7(2) . . ?
C8 C7 C10 108.91(18) . . ?
C9 C7 C4 110.50(17) . . ?
C8 C7 C4 111.69(19) . . ?
C10 C7 C4 109.00(18) . . ?
C7 C8 H8A 109.5 . . ?
C7 C8 H8B 109.5 . . ?
H8A C8 H8B 109.5 . . ?
C7 C8 H8C 109.5 . . ?
H8A C8 H8C 109.5 . . ?
H8B C8 H8C 109.5 . . ?
C7 C9 H9A 109.5 . . ?
C7 C9 H9B 109.5 . . ?
H9A C9 H9B 109.5 . . ?
C7 C9 H9C 109.5 . . ?
H9A C9 H9C 109.5 . . ?
H9B C9 H9C 109.5 . . ?
C7 C10 H10A 109.5 . . ?
C7 C10 H10B 109.5 . . ?
H10A C10 H10B 109.5 . . ?
C7 C10 H10C 109.5 . . ?
H10A C10 H10C 109.5 . . ?
H10B C10 H10C 109.5 . . ?
O2 C11 O1 124.7(2) . . ?
O2 C11 C12 123.9(2) . . ?
O1 C11 C12 111.43(17) . . ?
C13 C12 C17 119.4(2) . . ?
C13 C12 C11 118.78(18) . . ?
C17 C12 C11 121.75(19) . . ?
C14 C13 C12 119.50(19) . . ?
C14 C13 H13 120.2 . . ?
C12 C13 H13 120.2 . . ?
C13 C14 C15 121.4(2) . . ?
C13 C14 N1 117.92(18) . . ?
C15 C14 N1 120.69(19) . . ?
C16 C15 C14 119.13(19) . . ?
C16 C15 Cl1 118.28(16) . . ?
C14 C15 Cl1 122.55(17) . . ?
C15 C16 C17 120.46(19) . . ?
C15 C16 H16 119.8 . . ?
C17 C16 H16 119.8 . . ?
C16 C17 C12 120.1(2) . . ?
C16 C17 H17 120.0 . . ?
C12 C17 H17 120.0 . . ?
O4 N1 O3 124.30(18) . . ?
O4 N1 C14 118.09(17) . . ?
O3 N1 C14 117.59(17) . . ?
C11 O1 C1 118.31(16) . . ?

loop_
_geom_bond_atom_site_label_1
_geom_bond_atom_site_label_2
_geom_bond_distance
_geom_bond_site_symmetry_2
_geom_bond_publ_flag
C1 O1 1.466(2) . ?
C1 C2 1.513(3) . ?
C1 C6 1.520(3) . ?
C1 H1 1.0000 . ?
C2 C3 1.523(3) . ?
C2 H2A 0.9900 . ?
C2 H2B 0.9900 . ?
C3 C4 1.536(3) . ?
C3 H3A 0.9900 . ?
C3 H3B 0.9900 . ?
C4 C5 1.529(3) . ?
C4 C7 1.562(3) . ?
C4 H4 1.0000 . ?
C5 C6 1.530(3) . ?
C5 H5A 0.9900 . ?
C5 H5B 0.9900 . ?
C6 H6A 0.9900 . ?
C6 H6B 0.9900 . ?
C7 C9 1.524(3) . ?
C7 C8 1.529(3) . ?
C7 C10 1.539(3) . ?
C8 H8A 0.9800 . ?
C8 H8B 0.9800 . ?
C8 H8C 0.9800 . ?
C9 H9A 0.9800 . ?
C9 H9B 0.9800 . ?
C9 H9C 0.9800 . ?
C10 H10A 0.9800 . ?
C10 H10B 0.9800 . ?
C10 H10C 0.9800 . ?
C11 O2 1.215(2) . ?
C11 O1 1.332(2) . ?
C11 C12 1.486(3) . ?
C12 C13 1.396(3) . ?
C12 C17 1.398(3) . ?
C13 C14 1.377(3) . ?
C13 H13 0.9500 . ?
C14 C15 1.392(3) . ?
C14 N1 1.468(3) . ?
C15 C16 1.379(3) . ?
C15 Cl1 1.728(2) . ?
C16 C17 1.389(3) . ?
C16 H16 0.9500 . ?
C17 H17 0.9500 . ?
N1 O4 1.227(2) . ?
N1 O3 1.232(2) . ?

loop_
_geom_torsion_atom_site_label_1
_geom_torsion_atom_site_label_2
_geom_torsion_atom_site_label_3
_geom_torsion_atom_site_label_4
_geom_torsion
_geom_torsion_site_symmetry_1
_geom_torsion_site_symmetry_2
_geom_torsion_site_symmetry_3
_geom_torsion_site_symmetry_4
_geom_torsion_publ_flag
O1 C1 C2 C3 65.9(2) . . . . ?
C6 C1 C2 C3 -52.7(2) . . . . ?
C1 C2 C3 C4 55.3(2) . . . . ?
C2 C3 C4 C5 -55.8(2) . . . . ?
C2 C3 C4 C7 174.62(18) . . . . ?
C3 C4 C5 C6 55.7(2) . . . . ?
C7 C4 C5 C6 -174.94(17) . . . . ?
O1 C1 C6 C5 -63.9(2) . . . . ?
C2 C1 C6 C5 52.0(2) . . . . ?
C4 C5 C6 C1 -54.6(2) . . . . ?
C5 C4 C7 C9 -179.65(19) . . . . ?
C3 C4 C7 C9 -52.8(2) . . . . ?
C5 C4 C7 C8 -58.1(2) . . . . ?
C3 C4 C7 C8 68.7(2) . . . . ?
C5 C4 C7 C10 62.2(2) . . . . ?
C3 C4 C7 C10 -170.87(19) . . . . ?
O2 C11 C12 C13 3.2(3) . . . . ?
O1 C11 C12 C13 -178.13(16) . . . . ?
O2 C11 C12 C17 -174.55(18) . . . . ?
O1 C11 C12 C17 4.1(3) . . . . ?
C17 C12 C13 C14 1.4(3) . . . . ?
C11 C12 C13 C14 -176.39(17) . . . . ?
C12 C13 C14 C15 -2.2(3) . . . . ?
C12 C13 C14 N1 175.96(17) . . . . ?
C13 C14 C15 C16 0.9(3) . . . . ?
N1 C14 C15 C16 -177.18(18) . . . . ?
C13 C14 C15 Cl1 -176.75(15) . . . . ?
N1 C14 C15 Cl1 5.1(3) . . . . ?
C14 C15 C16 C17 1.2(3) . . . . ?
Cl1 C15 C16 C17 178.95(14) . . . . ?
C15 C16 C17 C12 -2.0(3) . . . . ?
C13 C12 C17 C16 0.7(3) . . . . ?
C11 C12 C17 C16 178.38(17) . . . . ?
C13 C14 N1 O4 -130.31(19) . . . . ?
C15 C14 N1 O4 47.9(2) . . . . ?
C13 C14 N1 O3 48.2(2) . . . . ?
C15 C14 N1 O3 -133.66(18) . . . . ?
O2 C11 O1 C1 4.8(3) . . . . ?
C12 C11 O1 C1 -173.86(15) . . . . ?
C2 C1 O1 C11 152.66(16) . . . . ?
C6 C1 O1 C11 -87.2(2) . . . . ?
